data_4110985
loop_
_publ_author_name
'Weiping Su'
'Youngjo Kim'
'Arkady Ellern'
'Ilia A. Guzei'
'John G. Verkade'

_publ_section_title
;
 Facile Synthesis of Monomeric Alumatranes
;
_journal_name_full 'Journal of the American Chemical Society'
_journal_page_first 13727
_journal_page_last 13735
_journal_paper_doi 10.1021/ja0626786
_journal_volume 128
_journal_year 2006
_chemical_formula_moiety 'C108 H134 Al6 N4 O22'
_chemical_formula_sum 'C108 H134 Al6 N4 O22'
_chemical_formula_weight 2002.07
_chemical_name_systematic
; 
 ? 
;
_space_group_IT_number 2
_symmetry_cell_setting triclinic
_symmetry_space_group_name_Hall '-P 1'
_symmetry_space_group_name_H-M 'P -1'
_atom_sites_solution_hydrogens geom
_atom_sites_solution_primary direct
_atom_sites_solution_secondary difmap
_audit_creation_method SHELXL-97
_cell_angle_alpha 104.229(7)
_cell_angle_beta 106.203(7)
_cell_angle_gamma 104.718(7)
_cell_formula_units_Z 2
_cell_length_a 18.433(7)
_cell_length_b 19.237(7)
_cell_length_c 22.352(9)
_cell_measurement_reflns_used 978
_cell_measurement_temperature 193(2)
_cell_measurement_theta_max 21.44
_cell_measurement_theta_min 2.33
_cell_volume 6920(5)
_computing_cell_refinement 'Bruker SMART'
_computing_data_collection 'Bruker SMART'
_computing_data_reduction 'Bruker SAINT'
_computing_molecular_graphics 'Bruker SHELXTL'
_computing_publication_material 'Bruker SHELXTL'
_computing_structure_refinement 'SHELXL-97 (Sheldrick, 1997)'
_computing_structure_solution 'SHELXS-97 (Sheldrick, 1990)'
_diffrn_ambient_temperature 193(2)
_diffrn_measured_fraction_theta_full 0.988
_diffrn_measured_fraction_theta_max 0.988
_diffrn_measurement_device_type 'CCD area detector'
_diffrn_measurement_method 'phi and omega scans'
_diffrn_radiation_monochromator graphite
_diffrn_radiation_source 'fine-focus sealed tube'
_diffrn_radiation_type MoK\a
_diffrn_radiation_wavelength 0.71073
_diffrn_reflns_av_R_equivalents 0.0544
_diffrn_reflns_av_sigmaI/netI 0.1038
_diffrn_reflns_limit_h_max 18
_diffrn_reflns_limit_h_min -20
_diffrn_reflns_limit_k_max 21
_diffrn_reflns_limit_k_min -21
_diffrn_reflns_limit_l_max 24
_diffrn_reflns_limit_l_min -24
_diffrn_reflns_number 34606
_diffrn_reflns_theta_full 23.34
_diffrn_reflns_theta_max 23.34
_diffrn_reflns_theta_min 1.23
_exptl_absorpt_coefficient_mu 0.101
_exptl_absorpt_correction_T_max 1
_exptl_absorpt_correction_T_min 0.78
_exptl_absorpt_correction_type multi-scan
_exptl_absorpt_process_details 'Bruker, SADABS'
_exptl_crystal_colour colorless
_exptl_crystal_density_diffrn 0.961
_exptl_crystal_density_meas ?
_exptl_crystal_description prism
_exptl_crystal_F_000 2128
_exptl_crystal_size_max 0.20
_exptl_crystal_size_mid 0.20
_exptl_crystal_size_min 0.165
_refine_diff_density_max 2.209
_refine_diff_density_min -0.423
_refine_diff_density_rms 0.151
_refine_ls_extinction_method none
_refine_ls_goodness_of_fit_ref 1.167
_refine_ls_hydrogen_treatment constr
_refine_ls_matrix_type full
_refine_ls_number_parameters 1261
_refine_ls_number_reflns 19864
_refine_ls_number_restraints 0
_refine_ls_restrained_S_all 1.167
_refine_ls_R_factor_all 0.1649
_refine_ls_R_factor_gt 0.1062
_refine_ls_shift/su_max 0.001
_refine_ls_shift/su_mean 0.000
_refine_ls_structure_factor_coef Fsqd
_refine_ls_weighting_details 'calc w=1/[\s^2^(Fo^2^)+(0.2000P)^2^+0.0000P] where P=(Fo^2^+2Fc^2^)/3'
_refine_ls_weighting_scheme calc
_refine_ls_wR_factor_gt 0.2950
_refine_ls_wR_factor_ref 0.3467
_reflns_number_gt 11470
_reflns_number_total 19864
_reflns_threshold_expression >2sigma(I)
_cod_data_source_file ja0626786si20060804_052523.cif
_cod_data_source_block ver74
_cod_depositor_comments
;
The following automatic conversions were performed:

'_exptl_crystal_density_meas' value 'none' was changed to '?' - the
value is perceived as not measured.

Automatic conversion script
Id: cif_fix_values 3008 2015-01-20 13:52:24Z robertas 
;
_cod_database_code 4110985

loop_
_symmetry_equiv_pos_as_xyz
'x, y, z'
'-x, -y, -z'

loop_
_atom_site_label
_atom_site_type_symbol
_atom_site_fract_x
_atom_site_fract_y
_atom_site_fract_z
_atom_site_U_iso_or_equiv
_atom_site_adp_type
_atom_site_occupancy
_atom_site_symmetry_multiplicity
_atom_site_calc_flag
_atom_site_refinement_flags
Al1 Al 0.82417(9) 0.13135(10) 0.32600(8) 0.0292(4) Uani 1 1 d .
Al2 Al 0.66521(9) 0.13122(10) 0.32610(8) 0.0297(4) Uani 1 1 d .
Al3 Al 0.65643(10) 0.26661(10) 0.45638(8) 0.0325(4) Uani 1 1 d .
Al4 Al 0.99321(10) 0.26574(10) 0.45781(8) 0.0314(4) Uani 1 1 d .
Al5 Al 0.83299(10) 0.00280(10) 0.19090(8) 0.0328(5) Uani 1 1 d .
Al6 Al 0.49622(10) -0.00051(10) 0.19257(8) 0.0320(4) Uani 1 1 d .
C1 C 0.6239(3) 0.3769(3) 0.3941(3) 0.0380(15) Uani 1 1 d .
C2 C 0.6476(4) 0.4142(4) 0.3532(3) 0.0417(16) Uani 1 1 d .
C3 C 0.6941(5) 0.3849(4) 0.3133(4) 0.061(2) Uani 1 1 d .
H3A H 0.7005 0.3383 0.3205 0.091 Uiso 1 1 calc R
H3B H 0.7473 0.4239 0.3274 0.091 Uiso 1 1 calc R
H3C H 0.6648 0.3736 0.2662 0.091 Uiso 1 1 calc R
C4 C 0.6298(4) 0.4802(4) 0.3512(4) 0.0577(19) Uani 1 1 d .
H4A H 0.6459 0.5057 0.3232 0.069 Uiso 1 1 calc R
C5 C 0.5893(5) 0.5096(4) 0.3892(4) 0.061(2) Uani 1 1 d .
C6 C 0.5724(6) 0.5823(5) 0.3892(5) 0.095(3) Uani 1 1 d .
H6A H 0.5430 0.5929 0.4187 0.142 Uiso 1 1 calc R
H6B H 0.5398 0.5764 0.3441 0.142 Uiso 1 1 calc R
H6C H 0.6234 0.6248 0.4047 0.142 Uiso 1 1 calc R
C7 C 0.5665(4) 0.4708(4) 0.4291(3) 0.0504(18) Uani 1 1 d .
H7A H 0.5382 0.4898 0.4550 0.061 Uiso 1 1 calc R
C8 C 0.5830(4) 0.4054(4) 0.4328(3) 0.0406(15) Uani 1 1 d .
C9 C 0.5556(4) 0.3632(4) 0.4745(3) 0.0450(16) Uani 1 1 d .
H9A H 0.5090 0.3163 0.4455 0.054 Uiso 1 1 calc R
H9B H 0.5371 0.3955 0.5044 0.054 Uiso 1 1 calc R
C10 C 0.5022(3) 0.1834(4) 0.4565(3) 0.0383(15) Uani 1 1 d .
C11 C 0.4283(4) 0.1274(4) 0.4175(3) 0.0487(17) Uani 1 1 d .
C12 C 0.4136(4) 0.0696(4) 0.3512(3) 0.061(2) Uani 1 1 d .
H12A H 0.4636 0.0790 0.3422 0.091 Uiso 1 1 calc R
H12B H 0.3719 0.0748 0.3160 0.091 Uiso 1 1 calc R
H12C H 0.3958 0.0178 0.3529 0.091 Uiso 1 1 calc R
C13 C 0.3633(4) 0.1231(4) 0.4390(4) 0.057(2) Uani 1 1 d .
H13A H 0.3125 0.0845 0.4121 0.068 Uiso 1 1 calc R
C14 C 0.3711(4) 0.1742(5) 0.4990(4) 0.058(2) Uani 1 1 d .
C15 C 0.2992(5) 0.1663(5) 0.5203(5) 0.086(3) Uani 1 1 d .
H15A H 0.3148 0.2057 0.5634 0.128 Uiso 1 1 calc R
H15B H 0.2805 0.1156 0.5239 0.128 Uiso 1 1 calc R
H15C H 0.2558 0.1725 0.4873 0.128 Uiso 1 1 calc R
C16 C 0.4438(4) 0.2297(4) 0.5356(3) 0.0478(17) Uani 1 1 d .
H16A H 0.4502 0.2652 0.5763 0.057 Uiso 1 1 calc R
C17 C 0.5094(4) 0.2362(4) 0.5154(3) 0.0425(16) Uani 1 1 d .
C18 C 0.5875(4) 0.3010(4) 0.5560(3) 0.0456(16) Uani 1 1 d .
H18A H 0.5792 0.3377 0.5908 0.055 Uiso 1 1 calc R
H18B H 0.6277 0.2809 0.5781 0.055 Uiso 1 1 calc R
C19 C 0.7821(4) 0.3398(4) 0.5863(3) 0.0449(17) Uani 1 1 d .
C20 C 0.8500(4) 0.3350(4) 0.6288(3) 0.0527(18) Uani 1 1 d .
C21 C 0.8765(4) 0.2687(5) 0.6062(4) 0.070(2) Uani 1 1 d .
H21A H 0.8381 0.2343 0.5622 0.104 Uiso 1 1 calc R
H21B H 0.8787 0.2408 0.6376 0.104 Uiso 1 1 calc R
H21C H 0.9300 0.2877 0.6041 0.104 Uiso 1 1 calc R
C22 C 0.8934(5) 0.3927(5) 0.6903(4) 0.070(2) Uani 1 1 d .
H22A H 0.9406 0.3895 0.7186 0.084 Uiso 1 1 calc R
C23 C 0.8710(5) 0.4532(6) 0.7112(4) 0.079(3) Uani 1 1 d .
C24 C 0.9185(7) 0.5158(7) 0.7785(4) 0.131(5) Uani 1 1 d .
H24A H 0.9649 0.5043 0.8020 0.196 Uiso 1 1 calc R
H24B H 0.8838 0.5185 0.8046 0.196 Uiso 1 1 calc R
H24C H 0.9373 0.5651 0.7723 0.196 Uiso 1 1 calc R
C25 C 0.8017(5) 0.4591(5) 0.6686(4) 0.070(2) Uani 1 1 d .
H25A H 0.7850 0.5013 0.6823 0.083 Uiso 1 1 calc R
C26 C 0.7576(4) 0.4026(4) 0.6060(3) 0.0477(17) Uani 1 1 d .
C27 C 0.6886(4) 0.4136(4) 0.5595(3) 0.0499(17) Uani 1 1 d .
H27A H 0.7090 0.4398 0.5314 0.060 Uiso 1 1 calc R
H27B H 0.6683 0.4478 0.5860 0.060 Uiso 1 1 calc R
C28 C 0.9919(3) 0.4028(3) 0.5454(3) 0.0379(15) Uani 1 1 d .
C29 C 0.9484(4) 0.4528(3) 0.5489(3) 0.0394(15) Uani 1 1 d .
C30 C 0.8701(4) 0.4327(4) 0.4950(3) 0.0477(17) Uani 1 1 d .
H30A H 0.8475 0.4732 0.5046 0.072 Uiso 1 1 calc R
H30B H 0.8329 0.3843 0.4920 0.072 Uiso 1 1 calc R
H30C H 0.8784 0.4272 0.4529 0.072 Uiso 1 1 calc R
C31 C 0.9813(4) 0.5208(4) 0.6032(3) 0.0502(18) Uani 1 1 d .
H31A H 0.9524 0.5552 0.6058 0.060 Uiso 1 1 calc R
C32 C 1.0549(5) 0.5395(4) 0.6536(4) 0.0566(19) Uani 1 1 d .
C33 C 1.0901(6) 0.6146(4) 0.7096(4) 0.086(3) Uani 1 1 d .
H33A H 1.0528 0.6429 0.7043 0.129 Uiso 1 1 calc R
H33B H 1.1416 0.6446 0.7093 0.129 Uiso 1 1 calc R
H33C H 1.0988 0.6053 0.7518 0.129 Uiso 1 1 calc R
C34 C 1.0965(4) 0.4875(4) 0.6497(3) 0.0516(18) Uani 1 1 d .
H34A H 1.1467 0.4990 0.6836 0.062 Uiso 1 1 calc R
C35 C 1.0641(4) 0.4188(4) 0.5961(3) 0.0415(16) Uani 1 1 d .
C36 C 1.1060(4) 0.3620(4) 0.5943(3) 0.0431(16) Uani 1 1 d .
H36A H 1.0784 0.3211 0.6082 0.052 Uiso 1 1 calc R
H36B H 1.1617 0.3876 0.6270 0.052 Uiso 1 1 calc R
C37 C 1.0425(3) 0.1696(4) 0.5311(3) 0.0378(15) Uani 1 1 d .
C38 C 1.0090(4) 0.1147(4) 0.5549(3) 0.0467(17) Uani 1 1 d .
C39 C 0.9212(4) 0.0689(4) 0.5256(4) 0.065(2) Uani 1 1 d .
H39A H 0.8949 0.0837 0.4886 0.097 Uiso 1 1 calc R
H39B H 0.8973 0.0783 0.5595 0.097 Uiso 1 1 calc R
H39C H 0.9137 0.0144 0.5093 0.097 Uiso 1 1 calc R
C40 C 1.0611(5) 0.1040(4) 0.6083(4) 0.062(2) Uani 1 1 d .
H40A H 1.0392 0.0659 0.6248 0.074 Uiso 1 1 calc R
C41 C 1.1424(5) 0.1460(5) 0.6381(4) 0.062(2) Uani 1 1 d .
C42 C 1.1970(6) 0.1336(6) 0.6946(5) 0.102(3) Uani 1 1 d .
H42A H 1.2520 0.1687 0.7078 0.153 Uiso 1 1 calc R
H42B H 1.1958 0.0807 0.6810 0.153 Uiso 1 1 calc R
H42C H 1.1789 0.1432 0.7322 0.153 Uiso 1 1 calc R
C43 C 1.1728(4) 0.2017(4) 0.6144(3) 0.0499(18) Uani 1 1 d .
H43A H 1.2282 0.2328 0.6350 0.060 Uiso 1 1 calc R
C44 C 1.1239(4) 0.2136(3) 0.5608(3) 0.0403(15) Uani 1 1 d .
C45 C 1.1574(3) 0.2740(4) 0.5347(3) 0.0391(15) Uani 1 1 d .
H45A H 1.1583 0.2492 0.4906 0.047 Uiso 1 1 calc R
H45B H 1.2136 0.3048 0.5647 0.047 Uiso 1 1 calc R
C46 C 1.1027(3) 0.2995(3) 0.3891(3) 0.0358(14) Uani 1 1 d .
C47 C 1.1181(4) 0.2731(4) 0.3306(3) 0.0507(18) Uani 1 1 d .
C48 C 1.0541(4) 0.2159(5) 0.2669(4) 0.076(3) Uani 1 1 d .
H48A H 1.0778 0.2060 0.2330 0.115 Uiso 1 1 calc R
H48B H 1.0113 0.2363 0.2522 0.115 Uiso 1 1 calc R
H48C H 1.0315 0.1681 0.2742 0.115 Uiso 1 1 calc R
C49 C 1.1975(4) 0.3007(5) 0.3336(4) 0.061(2) Uani 1 1 d .
H49A H 1.2092 0.2819 0.2953 0.073 Uiso 1 1 calc R
C50 C 1.2592(4) 0.3537(4) 0.3896(4) 0.059(2) Uani 1 1 d .
C51 C 1.3449(5) 0.3788(6) 0.3908(5) 0.093(3) Uani 1 1 d .
H51A H 1.3454 0.3533 0.3473 0.139 Uiso 1 1 calc R
H51B H 1.3792 0.3649 0.4246 0.139 Uiso 1 1 calc R
H51C H 1.3652 0.4343 0.4014 0.139 Uiso 1 1 calc R
C52 C 1.2412(4) 0.3808(4) 0.4446(4) 0.0510(18) Uani 1 1 d .
H52A H 1.2829 0.4180 0.4836 0.061 Uiso 1 1 calc R
C53 C 1.1641(4) 0.3552(4) 0.4446(3) 0.0399(15) Uani 1 1 d .
C54 C 1.1481(4) 0.3860(3) 0.5052(3) 0.0414(16) Uani 1 1 d .
H54A H 1.1129 0.4164 0.4963 0.050 Uiso 1 1 calc R
H54B H 1.1996 0.4209 0.5409 0.050 Uiso 1 1 calc R
C55 C 0.8039(4) -0.0885(4) 0.0529(3) 0.0509(18) Uani 1 1 d .
H55A H 0.8248 -0.1129 0.0203 0.061 Uiso 1 1 calc R
H55B H 0.7873 -0.0481 0.0391 0.061 Uiso 1 1 calc R
C56 C 0.7309(4) -0.1475(4) 0.0502(3) 0.0482(17) Uani 1 1 d .
C57 C 0.6873(5) -0.2088(5) -0.0084(4) 0.074(2) Uani 1 1 d .
H57A H 0.7066 -0.2153 -0.0439 0.088 Uiso 1 1 calc R
C58 C 0.6151(6) -0.2609(5) -0.0149(5) 0.088(3) Uani 1 1 d .
C59 C 0.5670(7) -0.3282(6) -0.0812(5) 0.132(5) Uani 1 1 d .
H59A H 0.5180 -0.3599 -0.0786 0.199 Uiso 1 1 calc R
H59B H 0.6002 -0.3592 -0.0897 0.199 Uiso 1 1 calc R
H59C H 0.5525 -0.3080 -0.1173 0.199 Uiso 1 1 calc R
C60 C 0.5881(5) -0.2515(5) 0.0380(5) 0.076(3) Uani 1 1 d .
H60A H 0.5387 -0.2869 0.0334 0.091 Uiso 1 1 calc R
C61 C 0.6325(4) -0.1907(4) 0.0976(4) 0.0551(19) Uani 1 1 d .
C62 C 0.6025(4) -0.1789(5) 0.1538(4) 0.064(2) Uani 1 1 d .
H62A H 0.6415 -0.1336 0.1911 0.096 Uiso 1 1 calc R
H62B H 0.5959 -0.2239 0.1678 0.096 Uiso 1 1 calc R
H62C H 0.5506 -0.1715 0.1394 0.096 Uiso 1 1 calc R
C63 C 0.7034(4) -0.1377(4) 0.1020(3) 0.0443(16) Uani 1 1 d .
C64 C 0.8961(4) -0.1125(4) 0.1410(3) 0.0489(17) Uani 1 1 d .
H64A H 0.9056 -0.1457 0.1046 0.059 Uiso 1 1 calc R
H64B H 0.8517 -0.1446 0.1497 0.059 Uiso 1 1 calc R
C65 C 0.9710(4) -0.0806(4) 0.2022(3) 0.0443(16) Uani 1 1 d .
C66 C 1.0321(4) -0.1100(5) 0.2030(4) 0.060(2) Uani 1 1 d .
H66A H 1.0254 -0.1505 0.1653 0.071 Uiso 1 1 calc R
C67 C 1.1028(5) -0.0816(5) 0.2576(4) 0.071(2) Uani 1 1 d .
C68 C 1.1696(6) -0.1144(7) 0.2596(5) 0.118(4) Uani 1 1 d .
H68A H 1.1530 -0.1571 0.2184 0.177 Uiso 1 1 calc R
H68B H 1.1806 -0.1327 0.2973 0.177 Uiso 1 1 calc R
H68C H 1.2184 -0.0747 0.2645 0.177 Uiso 1 1 calc R
C69 C 1.1125(4) -0.0202(5) 0.3103(4) 0.067(2) Uani 1 1 d .
H69A H 1.1613 0.0005 0.3478 0.081 Uiso 1 1 calc R
C70 C 1.0527(4) 0.0125(4) 0.3102(3) 0.0471(17) Uani 1 1 d .
C71 C 1.0691(4) 0.0808(4) 0.3694(4) 0.060(2) Uani 1 1 d .
H71A H 1.0222 0.0973 0.3623 0.091 Uiso 1 1 calc R
H71B H 1.1164 0.1226 0.3747 0.091 Uiso 1 1 calc R
H71C H 1.0792 0.0666 0.4093 0.091 Uiso 1 1 calc R
C72 C 0.9812(4) -0.0190(4) 0.2564(3) 0.0398(15) Uani 1 1 d .
C73 C 0.9394(4) 0.0025(4) 0.1121(3) 0.0457(17) Uani 1 1 d .
H73A H 0.9844 0.0270 0.1555 0.055 Uiso 1 1 calc R
H73B H 0.9584 -0.0266 0.0804 0.055 Uiso 1 1 calc R
C74 C 0.9179(4) 0.0626(4) 0.0888(3) 0.0421(16) Uani 1 1 d .
C75 C 0.9395(4) 0.0825(4) 0.0388(3) 0.0543(19) Uani 1 1 d .
H75A H 0.9680 0.0556 0.0187 0.065 Uiso 1 1 calc R
C76 C 0.9216(5) 0.1387(5) 0.0175(4) 0.060(2) Uani 1 1 d .
C77 C 0.9429(6) 0.1579(6) -0.0397(4) 0.097(3) Uani 1 1 d .
H77A H 0.9712 0.1250 -0.0557 0.145 Uiso 1 1 calc R
H77B H 0.9776 0.2116 -0.0240 0.145 Uiso 1 1 calc R
H77C H 0.8934 0.1492 -0.0760 0.145 Uiso 1 1 calc R
C78 C 0.8809(5) 0.1781(4) 0.0476(3) 0.061(2) Uani 1 1 d .
H78A H 0.8685 0.2177 0.0333 0.073 Uiso 1 1 calc R
C79 C 0.8569(4) 0.1619(4) 0.0988(3) 0.0430(16) Uani 1 1 d .
C80 C 0.8129(5) 0.2043(4) 0.1302(4) 0.060(2) Uani 1 1 d .
H80A H 0.8021 0.1849 0.1647 0.090 Uiso 1 1 calc R
H80B H 0.7618 0.1974 0.0967 0.090 Uiso 1 1 calc R
H80C H 0.8456 0.2588 0.1502 0.090 Uiso 1 1 calc R
C81 C 0.8763(3) 0.1022(4) 0.1184(3) 0.0372(15) Uani 1 1 d .
C82 C 0.4985(4) -0.0785(4) 0.0656(3) 0.0373(15) Uani 1 1 d .
C83 C 0.5425(4) -0.0713(4) 0.0235(3) 0.0419(16) Uani 1 1 d .
C84 C 0.6233(4) -0.0088(4) 0.0509(3) 0.0502(18) Uani 1 1 d .
H84A H 0.6467 -0.0105 0.0165 0.075 Uiso 1 1 calc R
H84B H 0.6590 -0.0160 0.0887 0.075 Uiso 1 1 calc R
H84C H 0.6168 0.0409 0.0654 0.075 Uiso 1 1 calc R
C85 C 0.5109(4) -0.1198(4) -0.0401(3) 0.0501(18) Uani 1 1 d .
H85A H 0.5402 -0.1142 -0.0686 0.060 Uiso 1 1 calc R
C86 C 0.4345(5) -0.1790(4) -0.0647(3) 0.059(2) Uani 1 1 d .
C87 C 0.3984(6) -0.2298(6) -0.1377(4) 0.095(3) Uani 1 1 d .
H87A H 0.3461 -0.2674 -0.1466 0.143 Uiso 1 1 calc R
H87B H 0.4347 -0.2565 -0.1475 0.143 Uiso 1 1 calc R
H87C H 0.3912 -0.1982 -0.1656 0.143 Uiso 1 1 calc R
C88 C 0.3921(4) -0.1854(4) -0.0233(3) 0.0496(18) Uani 1 1 d .
H88A H 0.3402 -0.2234 -0.0394 0.060 Uiso 1 1 calc R
C89 C 0.4252(4) -0.1359(4) 0.0426(3) 0.0432(16) Uani 1 1 d .
C90 C 0.3817(4) -0.1484(4) 0.0894(3) 0.0458(16) Uani 1 1 d .
H90A H 0.4088 -0.1728 0.1185 0.055 Uiso 1 1 calc R
H90B H 0.3258 -0.1839 0.0632 0.055 Uiso 1 1 calc R
C91 C 0.3919(4) 0.0904(4) 0.1814(3) 0.0422(16) Uani 1 1 d .
C92 C 0.3775(4) 0.1550(4) 0.2129(3) 0.0523(18) Uani 1 1 d .
C93 C 0.4444(4) 0.2225(5) 0.2690(4) 0.079(3) Uani 1 1 d .
H93A H 0.4947 0.2117 0.2786 0.118 Uiso 1 1 calc R
H93B H 0.4302 0.2314 0.3087 0.118 Uiso 1 1 calc R
H93C H 0.4514 0.2682 0.2561 0.118 Uiso 1 1 calc R
C94 C 0.3007(4) 0.1579(5) 0.1901(4) 0.065(2) Uani 1 1 d .
H94A H 0.2914 0.2021 0.2116 0.078 Uiso 1 1 calc R
C95 C 0.2372(4) 0.1009(5) 0.1385(4) 0.066(2) Uani 1 1 d .
C96 C 0.1544(5) 0.1051(6) 0.1203(5) 0.105(4) Uani 1 1 d .
H96A H 0.1559 0.1534 0.1490 0.157 Uiso 1 1 calc R
H96B H 0.1182 0.0622 0.1259 0.157 Uiso 1 1 calc R
H96C H 0.1349 0.1024 0.0740 0.157 Uiso 1 1 calc R
C97 C 0.2525(4) 0.0385(4) 0.1063(3) 0.0550(19) Uani 1 1 d .
H97A H 0.2101 -0.0011 0.0692 0.066 Uiso 1 1 calc R
C98 C 0.3288(4) 0.0318(4) 0.1267(3) 0.0447(16) Uani 1 1 d .
C99 C 0.3430(4) -0.0348(4) 0.0892(3) 0.0419(16) Uani 1 1 d .
H99A H 0.3791 -0.0177 0.0662 0.050 Uiso 1 1 calc R
H99B H 0.2911 -0.0716 0.0551 0.050 Uiso 1 1 calc R
C100 C 0.3296(4) -0.0940(4) 0.1724(3) 0.0458(17) Uani 1 1 d .
H10A H 0.3287 -0.0463 0.2013 0.055 Uiso 1 1 calc R
H10B H 0.2735 -0.1251 0.1421 0.055 Uiso 1 1 calc R
C101 C 0.3605(4) -0.1372(4) 0.2143(3) 0.0444(16) Uani 1 1 d .
C102 C 0.3107(4) -0.2035(4) 0.2150(4) 0.059(2) Uani 1 1 d .
H10C H 0.2555 -0.2232 0.1869 0.071 Uiso 1 1 calc R
C103 C 0.3394(6) -0.2424(5) 0.2562(4) 0.081(3) Uani 1 1 d .
C104 C 0.2827(6) -0.3162(6) 0.2574(5) 0.122(4) Uani 1 1 d .
H10D H 0.2276 -0.3269 0.2279 0.183 Uiso 1 1 calc R
H10E H 0.2841 -0.3094 0.3026 0.183 Uiso 1 1 calc R
H10F H 0.3003 -0.3590 0.2423 0.183 Uiso 1 1 calc R
C105 C 0.4204(5) -0.2157(5) 0.2937(4) 0.072(2) Uani 1 1 d .
H10G H 0.4413 -0.2427 0.3205 0.087 Uiso 1 1 calc R
C106 C 0.4725(4) -0.1486(4) 0.2927(3) 0.0520(18) Uani 1 1 d .
C107 C 0.4411(4) -0.1098(4) 0.2542(3) 0.0409(15) Uani 1 1 d .
C108 C 0.5617(5) -0.1214(5) 0.3335(4) 0.078(3) Uani 1 1 d .
H10H H 0.5896 -0.0746 0.3272 0.117 Uiso 1 1 calc R
H10I H 0.5837 -0.1611 0.3191 0.117 Uiso 1 1 calc R
H10J H 0.5695 -0.1108 0.3805 0.117 Uiso 1 1 calc R
N1 N 0.6192(3) 0.3414(3) 0.5151(2) 0.0387(12) Uani 1 1 d .
N2 N 1.1093(3) 0.3261(3) 0.5285(2) 0.0359(12) Uani 1 1 d .
N3 N 0.8708(3) -0.0517(3) 0.1191(2) 0.0403(13) Uani 1 1 d .
N4 N 0.3796(3) -0.0743(3) 0.1324(2) 0.0392(12) Uani 1 1 d .
O1 O 0.8852(2) 0.2158(2) 0.40300(17) 0.0269(9) Uani 1 1 d .
O2 O 0.8930(2) 0.0810(2) 0.36457(19) 0.0363(10) Uani 1 1 d .
O3 O 0.8907(2) 0.1826(2) 0.28713(19) 0.0383(10) Uani 1 1 d .
O4 O 0.7888(2) 0.0475(2) 0.24900(18) 0.0343(10) Uani 1 1 d .
O5 O 0.7464(2) 0.1747(2) 0.29793(18) 0.0314(9) Uani 1 1 d .
O6 O 0.7428(2) 0.0871(2) 0.35377(18) 0.0318(9) Uani 1 1 d .
O7 O 0.7004(2) 0.2067(2) 0.40880(18) 0.0344(9) Uani 1 1 d .
O8 O 0.5922(2) 0.0736(2) 0.35736(19) 0.0388(10) Uani 1 1 d .
O9 O 0.6032(2) 0.1897(2) 0.29492(19) 0.0392(10) Uani 1 1 d .
O10 O 0.6044(2) 0.0569(2) 0.24311(17) 0.0298(9) Uani 1 1 d .
O11 O 0.6411(2) 0.3125(2) 0.39620(19) 0.0370(10) Uani 1 1 d .
O12 O 0.5663(2) 0.1883(2) 0.4377(2) 0.0400(10) Uani 1 1 d .
O13 O 0.7429(2) 0.2874(2) 0.52579(19) 0.0432(11) Uani 1 1 d .
O14 O 0.9605(2) 0.3371(2) 0.49421(19) 0.0397(10) Uani 1 1 d .
O15 O 1.0272(2) 0.2710(2) 0.39009(18) 0.0361(10) Uani 1 1 d .
O16 O 0.9951(2) 0.1817(2) 0.47826(19) 0.0401(10) Uani 1 1 d .
O17 O 0.7431(2) -0.0767(2) 0.15877(19) 0.0407(10) Uani 1 1 d .
O18 O 0.8548(2) 0.0867(2) 0.16837(19) 0.0394(10) Uani 1 1 d .
O19 O 0.9198(2) 0.0085(2) 0.25636(19) 0.0390(10) Uani 1 1 d .
O20 O 0.4656(2) 0.0826(2) 0.20267(19) 0.0384(10) Uani 1 1 d .
O21 O 0.4915(2) -0.0436(2) 0.25452(19) 0.0416(11) Uani 1 1 d .
O22 O 0.5297(2) -0.0296(2) 0.12789(18) 0.0396(10) Uani 1 1 d .

loop_
_atom_site_aniso_label
_atom_site_aniso_U_11
_atom_site_aniso_U_22
_atom_site_aniso_U_33
_atom_site_aniso_U_23
_atom_site_aniso_U_13
_atom_site_aniso_U_12
Al1 0.0201(9) 0.0342(10) 0.0299(9) 0.0061(8) 0.0075(7) 0.0101(8)
Al2 0.0196(9) 0.0387(11) 0.0276(9) 0.0071(8) 0.0068(7) 0.0112(8)
Al3 0.0262(9) 0.0376(11) 0.0304(10) 0.0062(8) 0.0103(8) 0.0108(8)
Al4 0.0236(9) 0.0347(10) 0.0303(9) 0.0070(8) 0.0058(7) 0.0094(8)
Al5 0.0259(9) 0.0382(11) 0.0302(9) 0.0055(8) 0.0080(8) 0.0129(8)
Al6 0.0245(9) 0.0387(11) 0.0266(9) 0.0066(8) 0.0054(7) 0.0095(8)
C1 0.027(3) 0.037(4) 0.035(3) 0.003(3) 0.003(3) 0.004(3)
C2 0.040(4) 0.040(4) 0.038(4) 0.008(3) 0.011(3) 0.011(3)
C3 0.069(5) 0.054(5) 0.069(5) 0.028(4) 0.038(4) 0.017(4)
C4 0.055(5) 0.050(5) 0.063(5) 0.022(4) 0.017(4) 0.013(4)
C5 0.057(5) 0.049(5) 0.079(6) 0.023(4) 0.022(4) 0.021(4)
C6 0.121(8) 0.074(6) 0.129(9) 0.054(6) 0.063(7) 0.061(6)
C7 0.041(4) 0.051(4) 0.057(4) 0.014(4) 0.013(3) 0.021(3)
C8 0.030(3) 0.041(4) 0.040(4) 0.004(3) 0.006(3) 0.011(3)
C9 0.039(4) 0.053(4) 0.046(4) 0.011(3) 0.019(3) 0.025(3)
C10 0.032(4) 0.047(4) 0.036(4) 0.010(3) 0.017(3) 0.012(3)
C11 0.033(4) 0.061(5) 0.048(4) 0.009(4) 0.016(3) 0.017(3)
C12 0.033(4) 0.068(5) 0.057(5) 0.002(4) 0.017(3) -0.002(4)
C13 0.026(4) 0.073(5) 0.060(5) 0.010(4) 0.020(3) 0.008(4)
C14 0.035(4) 0.077(5) 0.067(5) 0.028(4) 0.023(4) 0.019(4)
C15 0.056(5) 0.108(7) 0.106(7) 0.025(6) 0.056(5) 0.030(5)
C16 0.046(4) 0.059(5) 0.051(4) 0.017(4) 0.028(4) 0.029(4)
C17 0.038(4) 0.048(4) 0.044(4) 0.017(3) 0.015(3) 0.016(3)
C18 0.044(4) 0.052(4) 0.040(4) 0.008(3) 0.019(3) 0.018(3)
C19 0.026(3) 0.062(5) 0.033(4) 0.011(3) 0.004(3) 0.006(3)
C20 0.038(4) 0.069(5) 0.040(4) 0.016(4) 0.010(3) 0.007(4)
C21 0.049(5) 0.093(6) 0.059(5) 0.023(5) 0.006(4) 0.029(5)
C22 0.049(5) 0.090(6) 0.048(5) 0.012(5) 0.003(4) 0.015(5)
C23 0.049(5) 0.091(7) 0.050(5) -0.002(5) -0.002(4) -0.002(5)
C24 0.105(8) 0.149(10) 0.053(6) -0.025(6) -0.014(6) 0.013(8)
C25 0.055(5) 0.066(5) 0.056(5) -0.010(4) 0.016(4) 0.003(4)
C26 0.032(4) 0.056(4) 0.035(4) 0.004(3) 0.006(3) 0.001(3)
C27 0.051(4) 0.043(4) 0.041(4) -0.001(3) 0.014(3) 0.009(3)
C28 0.031(3) 0.037(4) 0.041(4) 0.005(3) 0.015(3) 0.009(3)
C29 0.041(4) 0.034(4) 0.046(4) 0.015(3) 0.021(3) 0.011(3)
C30 0.045(4) 0.043(4) 0.065(5) 0.022(4) 0.024(4) 0.022(3)
C31 0.057(5) 0.042(4) 0.051(4) 0.006(4) 0.025(4) 0.018(4)
C32 0.071(5) 0.040(4) 0.049(4) 0.001(3) 0.023(4) 0.015(4)
C33 0.091(7) 0.049(5) 0.082(6) -0.019(4) 0.018(5) 0.021(5)
C34 0.042(4) 0.050(4) 0.046(4) 0.001(4) 0.011(3) 0.008(3)
C35 0.035(4) 0.039(4) 0.040(4) 0.002(3) 0.012(3) 0.011(3)
C36 0.038(4) 0.048(4) 0.034(4) 0.006(3) 0.006(3) 0.016(3)
C37 0.031(3) 0.044(4) 0.033(3) 0.008(3) 0.006(3) 0.015(3)
C38 0.043(4) 0.053(4) 0.046(4) 0.023(4) 0.013(3) 0.015(3)
C39 0.053(5) 0.071(5) 0.068(5) 0.039(4) 0.017(4) 0.008(4)
C40 0.066(5) 0.065(5) 0.055(5) 0.034(4) 0.016(4) 0.017(4)
C41 0.058(5) 0.072(5) 0.048(4) 0.028(4) 0.003(4) 0.021(4)
C42 0.082(7) 0.124(8) 0.095(7) 0.074(7) 0.004(6) 0.024(6)
C43 0.041(4) 0.056(4) 0.048(4) 0.024(4) 0.006(3) 0.015(3)
C44 0.036(4) 0.040(4) 0.042(4) 0.011(3) 0.009(3) 0.019(3)
C45 0.029(3) 0.047(4) 0.040(4) 0.015(3) 0.007(3) 0.017(3)
C46 0.020(3) 0.044(4) 0.045(4) 0.016(3) 0.013(3) 0.010(3)
C47 0.028(4) 0.062(5) 0.049(4) 0.008(4) 0.013(3) 0.007(3)
C48 0.041(4) 0.114(7) 0.053(5) 0.003(5) 0.020(4) 0.016(5)
C49 0.037(4) 0.083(6) 0.058(5) 0.012(4) 0.029(4) 0.014(4)
C50 0.035(4) 0.062(5) 0.071(5) 0.016(4) 0.024(4) 0.005(4)
C51 0.040(5) 0.115(8) 0.099(7) 0.007(6) 0.036(5) 0.002(5)
C52 0.023(3) 0.058(5) 0.059(4) 0.012(4) 0.010(3) 0.005(3)
C53 0.030(3) 0.040(4) 0.043(4) 0.012(3) 0.011(3) 0.007(3)
C54 0.031(3) 0.033(4) 0.046(4) 0.011(3) 0.004(3) 0.001(3)
C55 0.050(4) 0.056(4) 0.037(4) 0.005(3) 0.009(3) 0.020(4)
C56 0.034(4) 0.051(4) 0.038(4) -0.003(3) 0.001(3) 0.010(3)
C57 0.061(5) 0.071(6) 0.054(5) -0.013(4) 0.011(4) 0.011(5)
C58 0.065(6) 0.064(6) 0.082(7) -0.016(5) 0.002(5) 0.003(5)
C59 0.115(9) 0.093(8) 0.096(8) -0.037(6) 0.001(7) -0.008(7)
C60 0.055(5) 0.054(5) 0.085(6) -0.004(5) 0.016(5) 0.002(4)
C61 0.040(4) 0.047(4) 0.062(5) 0.009(4) 0.007(4) 0.012(4)
C62 0.045(4) 0.073(5) 0.068(5) 0.028(4) 0.016(4) 0.010(4)
C63 0.029(3) 0.042(4) 0.042(4) 0.003(3) 0.000(3) 0.006(3)
C64 0.052(4) 0.055(4) 0.046(4) 0.013(3) 0.023(3) 0.028(4)
C65 0.040(4) 0.055(4) 0.046(4) 0.019(3) 0.020(3) 0.024(3)
C66 0.060(5) 0.076(5) 0.060(5) 0.022(4) 0.031(4) 0.044(4)
C67 0.053(5) 0.098(7) 0.079(6) 0.031(5) 0.026(4) 0.052(5)
C68 0.083(7) 0.183(11) 0.121(9) 0.044(8) 0.042(6) 0.102(8)
C69 0.043(4) 0.100(6) 0.066(5) 0.025(5) 0.019(4) 0.043(5)
C70 0.029(4) 0.063(5) 0.046(4) 0.016(4) 0.010(3) 0.018(3)
C71 0.031(4) 0.073(5) 0.061(5) 0.013(4) 0.001(3) 0.018(4)
C72 0.036(4) 0.051(4) 0.043(4) 0.020(3) 0.018(3) 0.024(3)
C73 0.039(4) 0.062(5) 0.045(4) 0.019(3) 0.021(3) 0.025(4)
C74 0.033(3) 0.053(4) 0.031(3) 0.006(3) 0.008(3) 0.012(3)
C75 0.045(4) 0.078(5) 0.043(4) 0.019(4) 0.022(3) 0.022(4)
C76 0.064(5) 0.076(5) 0.054(5) 0.030(4) 0.034(4) 0.027(4)
C77 0.107(8) 0.131(9) 0.079(6) 0.052(6) 0.059(6) 0.041(7)
C78 0.064(5) 0.065(5) 0.049(4) 0.028(4) 0.009(4) 0.019(4)
C79 0.038(4) 0.052(4) 0.033(3) 0.012(3) 0.005(3) 0.016(3)
C80 0.071(5) 0.072(5) 0.055(5) 0.030(4) 0.025(4) 0.042(4)
C81 0.027(3) 0.044(4) 0.027(3) 0.008(3) 0.002(3) 0.005(3)
C82 0.033(4) 0.048(4) 0.030(3) 0.012(3) 0.007(3) 0.019(3)
C83 0.041(4) 0.052(4) 0.037(4) 0.017(3) 0.012(3) 0.024(3)
C84 0.046(4) 0.070(5) 0.044(4) 0.023(4) 0.021(3) 0.026(4)
C85 0.054(5) 0.061(5) 0.035(4) 0.009(4) 0.020(3) 0.024(4)
C86 0.072(5) 0.070(5) 0.030(4) 0.003(4) 0.014(4) 0.034(5)
C87 0.096(7) 0.116(8) 0.037(5) -0.013(5) 0.017(5) 0.023(6)
C88 0.045(4) 0.053(4) 0.035(4) 0.001(3) 0.006(3) 0.015(4)
C89 0.034(4) 0.054(4) 0.034(4) 0.006(3) 0.007(3) 0.018(3)
C90 0.042(4) 0.048(4) 0.036(4) 0.006(3) 0.011(3) 0.008(3)
C91 0.030(3) 0.052(4) 0.039(4) 0.010(3) 0.005(3) 0.017(3)
C92 0.034(4) 0.059(5) 0.056(4) 0.008(4) 0.010(3) 0.022(4)
C93 0.050(5) 0.074(6) 0.084(6) -0.009(5) 0.002(4) 0.037(4)
C94 0.038(4) 0.074(5) 0.073(5) 0.006(4) 0.011(4) 0.033(4)
C95 0.036(4) 0.093(6) 0.062(5) 0.011(5) 0.007(4) 0.034(4)
C96 0.044(5) 0.160(10) 0.085(7) 0.002(7) -0.002(5) 0.063(6)
C97 0.029(4) 0.075(5) 0.048(4) 0.011(4) 0.004(3) 0.018(4)
C98 0.030(3) 0.059(4) 0.041(4) 0.013(3) 0.007(3) 0.018(3)
C99 0.032(3) 0.049(4) 0.033(3) 0.010(3) 0.002(3) 0.011(3)
C100 0.027(3) 0.055(4) 0.039(4) 0.007(3) 0.005(3) 0.004(3)
C101 0.036(4) 0.054(4) 0.039(4) 0.012(3) 0.019(3) 0.006(3)
C102 0.049(4) 0.069(5) 0.055(5) 0.026(4) 0.020(4) 0.006(4)
C103 0.082(7) 0.066(6) 0.074(6) 0.019(5) 0.028(5) -0.005(5)
C104 0.109(9) 0.099(8) 0.124(9) 0.068(7) 0.023(7) -0.027(7)
C105 0.075(6) 0.070(6) 0.062(5) 0.036(5) 0.015(5) 0.005(5)
C106 0.056(5) 0.054(5) 0.041(4) 0.015(4) 0.013(3) 0.015(4)
C107 0.039(4) 0.046(4) 0.034(3) 0.011(3) 0.015(3) 0.008(3)
C108 0.071(6) 0.082(6) 0.070(5) 0.039(5) 0.003(4) 0.022(5)
N1 0.031(3) 0.043(3) 0.037(3) 0.005(2) 0.015(2) 0.010(2)
N2 0.031(3) 0.037(3) 0.034(3) 0.008(2) 0.008(2) 0.012(2)
N3 0.034(3) 0.049(3) 0.038(3) 0.011(3) 0.011(2) 0.019(3)
N4 0.031(3) 0.050(3) 0.031(3) 0.010(3) 0.007(2) 0.014(3)
O1 0.0171(19) 0.031(2) 0.028(2) 0.0051(17) 0.0053(16) 0.0074(17)
O2 0.029(2) 0.038(2) 0.038(2) 0.0087(19) 0.0067(18) 0.0156(19)
O3 0.029(2) 0.045(3) 0.038(2) 0.010(2) 0.0147(19) 0.010(2)
O4 0.025(2) 0.043(2) 0.031(2) 0.0045(19) 0.0071(17) 0.0157(19)
O5 0.022(2) 0.040(2) 0.032(2) 0.0096(18) 0.0097(17) 0.0133(18)
O6 0.021(2) 0.039(2) 0.033(2) 0.0105(19) 0.0075(17) 0.0116(18)
O7 0.026(2) 0.040(2) 0.034(2) 0.0056(19) 0.0109(17) 0.0117(19)
O8 0.029(2) 0.047(3) 0.036(2) 0.009(2) 0.0127(18) 0.009(2)
O9 0.030(2) 0.048(3) 0.035(2) 0.007(2) 0.0058(18) 0.020(2)
O10 0.0188(19) 0.036(2) 0.029(2) 0.0045(18) 0.0049(16) 0.0114(17)
O11 0.040(2) 0.038(2) 0.036(2) 0.0104(19) 0.0151(19) 0.018(2)
O12 0.027(2) 0.042(2) 0.042(2) 0.001(2) 0.0163(19) 0.0059(19)
O13 0.035(2) 0.050(3) 0.032(2) 0.002(2) 0.0047(19) 0.015(2)
O14 0.033(2) 0.037(2) 0.039(2) 0.000(2) 0.0083(19) 0.014(2)
O15 0.024(2) 0.045(3) 0.035(2) 0.011(2) 0.0103(18) 0.0077(19)
O16 0.035(2) 0.042(2) 0.034(2) 0.010(2) 0.0020(19) 0.013(2)
O17 0.031(2) 0.042(3) 0.039(2) 0.004(2) 0.0082(19) 0.009(2)
O18 0.041(2) 0.046(3) 0.034(2) 0.011(2) 0.016(2) 0.019(2)
O19 0.027(2) 0.052(3) 0.035(2) 0.006(2) 0.0076(18) 0.021(2)
O20 0.023(2) 0.050(3) 0.040(2) 0.011(2) 0.0075(18) 0.018(2)
O21 0.036(2) 0.047(3) 0.031(2) 0.014(2) 0.0061(19) 0.004(2)
O22 0.031(2) 0.053(3) 0.026(2) 0.004(2) 0.0089(18) 0.011(2)

loop_
_atom_type_symbol
_atom_type_description
_atom_type_scat_dispersion_real
_atom_type_scat_dispersion_imag
_atom_type_scat_source
C C 0.0033 0.0016 'International Tables Vol C Tables 4.2.6.8 and 6.1.1.4'
H H 0.0000 0.0000 'International Tables Vol C Tables 4.2.6.8 and 6.1.1.4'
N N 0.0061 0.0033 'International Tables Vol C Tables 4.2.6.8 and 6.1.1.4'
O O 0.0106 0.0060 'International Tables Vol C Tables 4.2.6.8 and 6.1.1.4'
Al Al 0.0645 0.0514 'International Tables Vol C Tables 4.2.6.8 and 6.1.1.4'

loop_
_geom_angle_atom_site_label_1
_geom_angle_atom_site_label_2
_geom_angle_atom_site_label_3
_geom_angle
O4 Al1 O1 165.49(18)
O4 Al1 O6 93.21(18)
O1 Al1 O6 98.29(17)
O4 Al1 O5 97.93(17)
O1 Al1 O5 93.27(17)
O6 Al1 O5 77.05(17)
O4 Al1 O3 85.56(18)
O1 Al1 O3 84.96(17)
O6 Al1 O3 168.22(18)
O5 Al1 O3 91.51(18)
O4 Al1 O2 85.04(17)
O1 Al1 O2 85.61(17)
O6 Al1 O2 92.66(17)
O5 Al1 O2 169.40(19)
O3 Al1 O2 98.89(18)
O10 Al2 O7 165.27(18)
O10 Al2 O5 93.08(17)
O7 Al2 O5 97.93(18)
O10 Al2 O6 98.16(17)
O7 Al2 O6 93.86(17)
O5 Al2 O6 76.92(17)
O10 Al2 O9 84.68(17)
O7 Al2 O9 85.24(17)
O5 Al2 O9 91.71(18)
O6 Al2 O9 168.38(19)
O10 Al2 O8 85.91(18)
O7 Al2 O8 85.03(18)
O5 Al2 O8 169.39(18)
O6 Al2 O8 92.76(18)
O9 Al2 O8 98.70(19)
O13 Al3 O11 129.6(2)
O13 Al3 O12 120.3(2)
O11 Al3 O12 110.1(2)
O13 Al3 O7 85.94(19)
O11 Al3 O7 90.17(19)
O12 Al3 O7 94.31(19)
O13 Al3 N1 89.4(2)
O11 Al3 N1 90.1(2)
O12 Al3 N1 91.11(19)
O7 Al3 N1 174.1(2)
O14 Al4 O16 127.2(2)
O14 Al4 O15 120.0(2)
O16 Al4 O15 112.8(2)
O14 Al4 O1 85.00(18)
O16 Al4 O1 90.01(18)
O15 Al4 O1 94.06(18)
O14 Al4 N2 89.47(19)
O16 Al4 N2 90.01(19)
O15 Al4 N2 92.33(19)
O1 Al4 N2 173.06(19)
O17 Al5 O18 129.2(2)
O17 Al5 O19 121.0(2)
O18 Al5 O19 109.8(2)
O17 Al5 O4 86.09(19)
O18 Al5 O4 90.31(19)
O19 Al5 O4 93.86(18)
O17 Al5 N3 89.4(2)
O18 Al5 N3 89.9(2)
O19 Al5 N3 91.36(19)
O4 Al5 N3 174.35(19)
O22 Al6 O21 126.2(2)
O22 Al6 O20 119.7(2)
O21 Al6 O20 114.1(2)
O22 Al6 O10 85.65(18)
O21 Al6 O10 89.46(18)
O20 Al6 O10 93.53(18)
O22 Al6 N4 89.9(2)
O21 Al6 N4 89.7(2)
O20 Al6 N4 92.4(2)
O10 Al6 N4 173.8(2)
O11 C1 C2 119.2(5)
O11 C1 C8 120.6(6)
C2 C1 C8 120.2(6)
C1 C2 C4 119.0(6)
C1 C2 C3 120.1(6)
C4 C2 C3 120.8(6)
C2 C3 H3A 109.5
C2 C3 H3B 109.5
H3A C3 H3B 109.5
C2 C3 H3C 109.5
H3A C3 H3C 109.5
H3B C3 H3C 109.5
C5 C4 C2 121.8(7)
C5 C4 H4A 119.1
C2 C4 H4A 119.1
C7 C5 C4 117.4(7)
C7 C5 C6 120.3(7)
C4 C5 C6 122.2(8)
C5 C6 H6A 109.5
C5 C6 H6B 109.5
H6A C6 H6B 109.5
C5 C6 H6C 109.5
H6A C6 H6C 109.5
H6B C6 H6C 109.5
C5 C7 C8 122.8(7)
C5 C7 H7A 118.6
C8 C7 H7A 118.6
C7 C8 C1 118.8(6)
C7 C8 C9 121.8(6)
C1 C8 C9 119.4(6)
C8 C9 N1 113.5(5)
C8 C9 H9A 108.9
N1 C9 H9A 108.9
C8 C9 H9B 108.9
N1 C9 H9B 108.9
H9A C9 H9B 107.7
O12 C10 C11 120.8(5)
O12 C10 C17 120.3(5)
C11 C10 C17 118.9(6)
C10 C11 C13 119.3(6)
C10 C11 C12 122.8(6)
C13 C11 C12 117.9(6)
C11 C12 H12A 109.5
C11 C12 H12B 109.5
H12A C12 H12B 109.5
C11 C12 H12C 109.5
H12A C12 H12C 109.5
H12B C12 H12C 109.5
C14 C13 C11 121.8(6)
C14 C13 H13A 119.1
C11 C13 H13A 119.1
C16 C14 C13 117.7(6)
C16 C14 C15 122.7(7)
C13 C14 C15 119.6(7)
C14 C15 H15A 109.5
C14 C15 H15B 109.5
H15A C15 H15B 109.5
C14 C15 H15C 109.5
H15A C15 H15C 109.5
H15B C15 H15C 109.5
C14 C16 C17 122.0(6)
C14 C16 H16A 119.0
C17 C16 H16A 119.0
C16 C17 C10 120.1(6)
C16 C17 C18 119.9(6)
C10 C17 C18 119.9(6)
N1 C18 C17 112.1(5)
N1 C18 H18A 109.2
C17 C18 H18A 109.2
N1 C18 H18B 109.2
C17 C18 H18B 109.2
H18A C18 H18B 107.9
O13 C19 C20 120.0(6)
O13 C19 C26 120.5(5)
C20 C19 C26 119.5(6)
C19 C20 C22 119.4(7)
C19 C20 C21 118.7(6)
C22 C20 C21 121.8(7)
C20 C21 H21A 109.5
C20 C21 H21B 109.5
H21A C21 H21B 109.5
C20 C21 H21C 109.5
H21A C21 H21C 109.5
H21B C21 H21C 109.5
C23 C22 C20 122.7(7)
C23 C22 H22A 118.7
C20 C22 H22A 118.7
C22 C23 C25 118.8(7)
C22 C23 C24 122.3(9)
C25 C23 C24 118.8(9)
C23 C24 H24A 109.5
C23 C24 H24B 109.5
H24A C24 H24B 109.5
C23 C24 H24C 109.5
H24A C24 H24C 109.5
H24B C24 H24C 109.5
C26 C25 C23 119.8(8)
C26 C25 H25A 120.1
C23 C25 H25A 120.1
C25 C26 C19 119.8(6)
C25 C26 C27 118.8(7)
C19 C26 C27 121.3(6)
C26 C27 N1 115.2(6)
C26 C27 H27A 108.5
N1 C27 H27A 108.5
C26 C27 H27B 108.5
N1 C27 H27B 108.5
H27A C27 H27B 107.5
O14 C28 C35 120.3(5)
O14 C28 C29 118.9(5)
C35 C28 C29 120.6(6)
C31 C29 C28 118.4(6)
C31 C29 C30 122.3(6)
C28 C29 C30 119.3(5)
C29 C30 H30A 109.5
C29 C30 H30B 109.5
H30A C30 H30B 109.5
C29 C30 H30C 109.5
H30A C30 H30C 109.5
H30B C30 H30C 109.5
C32 C31 C29 122.1(6)
C32 C31 H31A 119.0
C29 C31 H31A 119.0
C31 C32 C34 118.4(6)
C31 C32 C33 120.6(7)
C34 C32 C33 120.9(7)
C32 C33 H33A 109.5
C32 C33 H33B 109.5
H33A C33 H33B 109.5
C32 C33 H33C 109.5
H33A C33 H33C 109.5
H33B C33 H33C 109.5
C35 C34 C32 120.3(6)
C35 C34 H34A 119.9
C32 C34 H34A 119.9
C28 C35 C34 120.1(6)
C28 C35 C36 120.0(5)
C34 C35 C36 119.9(6)
C35 C36 N2 114.8(5)
C35 C36 H36A 108.6
N2 C36 H36A 108.6
C35 C36 H36B 108.6
N2 C36 H36B 108.6
H36A C36 H36B 107.5
O16 C37 C38 119.9(5)
O16 C37 C44 119.3(6)
C38 C37 C44 120.7(6)
C37 C38 C40 117.2(6)
C37 C38 C39 121.7(6)
C40 C38 C39 121.1(6)
C38 C39 H39A 109.5
C38 C39 H39B 109.5
H39A C39 H39B 109.5
C38 C39 H39C 109.5
H39A C39 H39C 109.5
H39B C39 H39C 109.5
C41 C40 C38 123.5(7)
C41 C40 H40A 118.3
C38 C40 H40A 118.3
C43 C41 C40 117.5(6)
C43 C41 C42 119.7(7)
C40 C41 C42 122.8(7)
C41 C42 H42A 109.5
C41 C42 H42B 109.5
H42A C42 H42B 109.5
C41 C42 H42C 109.5
H42A C42 H42C 109.5
H42B C42 H42C 109.5
C41 C43 C44 121.1(6)
C41 C43 H43A 119.4
C44 C43 H43A 119.4
C37 C44 C43 119.9(6)
C37 C44 C45 119.1(5)
C43 C44 C45 121.0(6)
C44 C45 N2 112.6(5)
C44 C45 H45A 109.1
N2 C45 H45A 109.1
C44 C45 H45B 109.1
N2 C45 H45B 109.1
H45A C45 H45B 107.8
O15 C46 C53 120.5(5)
O15 C46 C47 120.0(5)
C53 C46 C47 119.5(5)
C49 C47 C46 117.5(6)
C49 C47 C48 119.3(6)
C46 C47 C48 123.1(6)
C47 C48 H48A 109.5
C47 C48 H48B 109.5
H48A C48 H48B 109.5
C47 C48 H48C 109.5
H48A C48 H48C 109.5
H48B C48 H48C 109.5
C50 C49 C47 122.9(7)
C50 C49 H49A 118.5
C47 C49 H49A 118.5
C49 C50 C52 117.9(6)
C49 C50 C51 120.4(7)
C52 C50 C51 121.6(7)
C50 C51 H51A 109.5
C50 C51 H51B 109.5
H51A C51 H51B 109.5
C50 C51 H51C 109.5
H51A C51 H51C 109.5
H51B C51 H51C 109.5
C50 C52 C53 121.7(6)
C50 C52 H52A 119.2
C53 C52 H52A 119.2
C52 C53 C46 120.3(6)
C52 C53 C54 119.5(6)
C46 C53 C54 120.2(5)
C53 C54 N2 113.5(5)
C53 C54 H54A 108.9
N2 C54 H54A 108.9
C53 C54 H54B 108.9
N2 C54 H54B 108.9
H54A C54 H54B 107.7
N3 C55 C56 115.3(5)
N3 C55 H55A 108.5
C56 C55 H55A 108.5
N3 C55 H55B 108.5
C56 C55 H55B 108.5
H55A C55 H55B 107.5
C63 C56 C57 120.6(7)
C63 C56 C55 121.1(6)
C57 C56 C55 118.0(7)
C56 C57 C58 119.6(8)
C56 C57 H57A 120.2
C58 C57 H57A 120.2
C57 C58 C60 119.6(8)
C57 C58 C59 118.5(9)
C60 C58 C59 121.9(9)
C58 C59 H59A 109.5
C58 C59 H59B 109.5
H59A C59 H59B 109.5
C58 C59 H59C 109.5
H59A C59 H59C 109.5
H59B C59 H59C 109.5
C58 C60 C61 121.1(8)
C58 C60 H60A 119.5
C61 C60 H60A 119.5
C60 C61 C63 118.2(7)
C60 C61 C62 121.3(7)
C63 C61 C62 120.4(6)
C61 C62 H62A 109.5
C61 C62 H62B 109.5
H62A C62 H62B 109.5
C61 C62 H62C 109.5
H62A C62 H62C 109.5
H62B C62 H62C 109.5
O17 C63 C56 121.8(6)
O17 C63 C61 117.4(6)
C56 C63 C61 120.9(6)
N3 C64 C65 113.1(5)
N3 C64 H64A 109.0
C65 C64 H64A 109.0
N3 C64 H64B 109.0
C65 C64 H64B 109.0
H64A C64 H64B 107.8
C66 C65 C72 120.0(6)
C66 C65 C64 118.9(6)
C72 C65 C64 121.0(5)
C67 C66 C65 121.1(7)
C67 C66 H66A 119.4
C65 C66 H66A 119.4
C69 C67 C66 118.2(6)
C69 C67 C68 120.2(8)
C66 C67 C68 121.6(8)
C67 C68 H68A 109.5
C67 C68 H68B 109.5
H68A C68 H68B 109.5
C67 C68 H68C 109.5
H68A C68 H68C 109.5
H68B C68 H68C 109.5
C67 C69 C70 122.1(7)
C67 C69 H69A 119.0
C70 C69 H69A 119.0
C72 C70 C69 118.8(6)
C72 C70 C71 122.6(6)
C69 C70 C71 118.6(6)
C70 C71 H71A 109.5
C70 C71 H71B 109.5
H71A C71 H71B 109.5
C70 C71 H71C 109.5
H71A C71 H71C 109.5
H71B C71 H71C 109.5
O19 C72 C70 120.3(6)
O19 C72 C65 119.9(5)
C70 C72 C65 119.8(6)
C74 C73 N3 113.1(5)
C74 C73 H73A 109.0
N3 C73 H73A 109.0
C74 C73 H73B 109.0
N3 C73 H73B 109.0
H73A C73 H73B 107.8
C75 C74 C81 118.4(6)
C75 C74 C73 122.0(6)
C81 C74 C73 119.6(6)
C76 C75 C74 122.9(7)
C76 C75 H75A 118.6
C74 C75 H75A 118.6
C75 C76 C78 118.2(7)
C75 C76 C77 122.3(7)
C78 C76 C77 119.5(7)
C76 C77 H77A 109.5
C76 C77 H77B 109.5
H77A C77 H77B 109.5
C76 C77 H77C 109.5
H77A C77 H77C 109.5
H77B C77 H77C 109.5
C76 C78 C79 122.6(7)
C76 C78 H78A 118.7
C79 C78 H78A 118.7
C78 C79 C81 116.8(6)
C78 C79 C80 121.9(6)
C81 C79 C80 121.3(6)
C79 C80 H80A 109.5
C79 C80 H80B 109.5
H80A C80 H80B 109.5
C79 C80 H80C 109.5
H80A C80 H80C 109.5
H80B C80 H80C 109.5
O18 C81 C74 121.4(6)
O18 C81 C79 117.5(5)
C74 C81 C79 121.1(6)
O22 C82 C89 120.9(5)
O22 C82 C83 119.2(6)
C89 C82 C83 119.8(6)
C85 C83 C82 119.8(6)
C85 C83 C84 122.0(6)
C82 C83 C84 118.3(6)
C83 C84 H84A 109.5
C83 C84 H84B 109.5
H84A C84 H84B 109.5
C83 C84 H84C 109.5
H84A C84 H84C 109.5
H84B C84 H84C 109.5
C83 C85 C86 120.8(6)
C83 C85 H85A 119.6
C86 C85 H85A 119.6
C88 C86 C85 119.0(6)
C88 C86 C87 121.3(7)
C85 C86 C87 119.5(7)
C86 C87 H87A 109.5
C86 C87 H87B 109.5
H87A C87 H87B 109.5
C86 C87 H87C 109.5
H87A C87 H87C 109.5
H87B C87 H87C 109.5
C86 C88 C89 120.1(7)
C86 C88 H88A 119.9
C89 C88 H88A 119.9
C82 C89 C88 120.5(6)
C82 C89 C90 119.9(5)
C88 C89 C90 119.5(6)
C89 C90 N4 112.8(5)
C89 C90 H90A 109.0
N4 C90 H90A 109.0
C89 C90 H90B 109.0
N4 C90 H90B 109.0
H90A C90 H90B 107.8
O20 C91 C92 121.6(5)
O20 C91 C98 119.3(6)
C92 C91 C98 119.0(6)
C94 C92 C91 118.5(6)
C94 C92 C93 119.8(6)
C91 C92 C93 121.6(6)
C92 C93 H93A 109.5
C92 C93 H93B 109.5
H93A C93 H93B 109.5
C92 C93 H93C 109.5
H93A C93 H93C 109.5
H93B C93 H93C 109.5
C95 C94 C92 124.0(7)
C95 C94 H94A 118.0
C92 C94 H94A 118.0
C94 C95 C97 117.2(6)
C94 C95 C96 121.0(7)
C97 C95 C96 121.8(7)
C95 C96 H96A 109.5
C95 C96 H96B 109.5
H96A C96 H96B 109.5
C95 C96 H96C 109.5
H96A C96 H96C 109.5
H96B C96 H96C 109.5
C95 C97 C98 121.8(6)
C95 C97 H97A 119.1
C98 C97 H97A 119.1
C97 C98 C91 119.3(6)
C97 C98 C99 119.9(6)
C91 C98 C99 120.7(5)
C98 C99 N4 112.7(5)
C98 C99 H99A 109.1
N4 C99 H99A 109.1
C98 C99 H99B 109.1
N4 C99 H99B 109.1
H99A C99 H99B 107.8
C101 C100 N4 112.6(5)
C101 C100 H10A 109.1
N4 C100 H10A 109.1
C101 C100 H10B 109.1
N4 C100 H10B 109.1
H10A C100 H10B 107.8
C102 C101 C107 119.0(6)
C102 C101 C100 121.6(6)
C107 C101 C100 119.4(6)
C101 C102 C103 121.4(7)
C101 C102 H10C 119.3
C103 C102 H10C 119.3
C105 C103 C102 118.7(8)
C105 C103 C104 120.2(9)
C102 C103 C104 121.0(8)
C103 C104 H10D 109.5
C103 C104 H10E 109.5
H10D C104 H10E 109.5
C103 C104 H10F 109.5
H10D C104 H10F 109.5
H10E C104 H10F 109.5
C103 C105 C106 120.5(8)
C103 C105 H10G 119.7
C106 C105 H10G 119.7
C107 C106 C105 119.0(7)
C107 C106 C108 121.6(7)
C105 C106 C108 119.4(7)
O21 C107 C106 119.0(6)
O21 C107 C101 119.7(6)
C106 C107 C101 121.3(6)
C106 C108 H10H 109.5
C106 C108 H10I 109.5
H10H C108 H10I 109.5
C106 C108 H10J 109.5
H10H C108 H10J 109.5
H10I C108 H10J 109.5
C18 N1 C9 110.0(5)
C18 N1 C27 109.6(5)
C9 N1 C27 107.8(5)
C18 N1 Al3 106.5(4)
C9 N1 Al3 112.0(4)
C27 N1 Al3 111.0(4)
C54 N2 C36 109.9(5)
C54 N2 C45 109.4(4)
C36 N2 C45 109.3(4)
C54 N2 Al4 106.9(3)
C36 N2 Al4 110.6(4)
C45 N2 Al4 110.7(3)
C73 N3 C55 108.1(5)
C73 N3 C64 110.3(5)
C55 N3 C64 109.1(5)
C73 N3 Al5 111.9(4)
C55 N3 Al5 111.3(4)
C64 N3 Al5 106.2(4)
C99 N4 C100 109.7(5)
C99 N4 C90 109.6(5)
C100 N4 C90 108.3(5)
C99 N4 Al6 107.3(4)
C100 N4 Al6 111.7(3)
C90 N4 Al6 110.2(4)
Al4 O1 Al1 137.7(2)
Al1 O4 Al5 137.4(2)
Al2 O5 Al1 103.15(19)
Al1 O6 Al2 102.88(19)
Al3 O7 Al2 137.1(2)
Al2 O10 Al6 138.1(2)
C1 O11 Al3 134.6(4)
C10 O12 Al3 132.5(4)
C19 O13 Al3 137.7(4)
C28 O14 Al4 137.8(4)
C46 O15 Al4 131.3(4)
C37 O16 Al4 133.3(4)
C63 O17 Al5 136.2(4)
C81 O18 Al5 133.5(4)
C72 O19 Al5 132.7(4)
C91 O20 Al6 132.1(4)
C107 O21 Al6 133.7(4)
C82 O22 Al6 137.8(4)

loop_
_geom_bond_atom_site_label_1
_geom_bond_atom_site_label_2
_geom_bond_distance
Al1 O4 1.862(4)
Al1 O1 1.867(4)
Al1 O6 1.868(4)
Al1 O5 1.873(4)
Al1 O3 1.906(4)
Al1 O2 1.927(4)
Al2 O10 1.861(4)
Al2 O7 1.865(4)
Al2 O5 1.867(4)
Al2 O6 1.879(4)
Al2 O9 1.912(4)
Al2 O8 1.917(4)
Al3 O13 1.761(4)
Al3 O11 1.780(4)
Al3 O12 1.798(4)
Al3 O7 1.862(4)
Al3 N1 2.083(5)
Al4 O14 1.749(4)
Al4 O16 1.791(4)
Al4 O15 1.807(4)
Al4 O1 1.864(4)
Al4 N2 2.092(5)
Al5 O17 1.762(4)
Al5 O18 1.789(4)
Al5 O19 1.800(4)
Al5 O4 1.867(4)
Al5 N3 2.082(5)
Al6 O22 1.750(4)
Al6 O21 1.790(4)
Al6 O20 1.810(4)
Al6 O10 1.866(4)
Al6 N4 2.084(5)
C1 O11 1.362(7)
C1 C2 1.389(9)
C1 C8 1.399(8)
C2 C4 1.398(9)
C2 C3 1.506(9)
C3 H3A 0.9800
C3 H3B 0.9800
C3 H3C 0.9800
C4 C5 1.389(10)
C4 H4A 0.9500
C5 C7 1.381(10)
C5 C6 1.508(10)
C6 H6A 0.9800
C6 H6B 0.9800
C6 H6C 0.9800
C7 C8 1.384(9)
C7 H7A 0.9500
C8 C9 1.487(9)
C9 N1 1.488(8)
C9 H9A 0.9900
C9 H9B 0.9900
C10 O12 1.350(7)
C10 C11 1.381(9)
C10 C17 1.399(8)
C11 C13 1.402(9)
C11 C12 1.521(9)
C12 H12A 0.9800
C12 H12B 0.9800
C12 H12C 0.9800
C13 C14 1.398(10)
C13 H13A 0.9500
C14 C16 1.355(10)
C14 C15 1.514(9)
C15 H15A 0.9800
C15 H15B 0.9800
C15 H15C 0.9800
C16 C17 1.393(9)
C16 H16A 0.9500
C17 C18 1.501(9)
C18 N1 1.483(8)
C18 H18A 0.9900
C18 H18B 0.9900
C19 O13 1.335(7)
C19 C20 1.385(9)
C19 C26 1.409(9)
C20 C22 1.396(10)
C20 C21 1.502(10)
C21 H21A 0.9800
C21 H21B 0.9800
C21 H21C 0.9800
C22 C23 1.352(11)
C22 H22A 0.9500
C23 C25 1.414(12)
C23 C24 1.524(11)
C24 H24A 0.9800
C24 H24B 0.9800
C24 H24C 0.9800
C25 C26 1.403(9)
C25 H25A 0.9500
C26 C27 1.500(9)
C27 N1 1.504(8)
C27 H27A 0.9900
C27 H27B 0.9900
C28 O14 1.336(7)
C28 C35 1.389(8)
C28 C29 1.402(8)
C29 C31 1.399(9)
C29 C30 1.483(9)
C30 H30A 0.9800
C30 H30B 0.9800
C30 H30C 0.9800
C31 C32 1.392(10)
C31 H31A 0.9500
C32 C34 1.408(10)
C32 C33 1.502(9)
C33 H33A 0.9800
C33 H33B 0.9800
C33 H33C 0.9800
C34 C35 1.400(9)
C34 H34A 0.9500
C35 C36 1.489(8)
C36 N2 1.489(7)
C36 H36A 0.9900
C36 H36B 0.9900
C37 O16 1.369(7)
C37 C38 1.379(9)
C37 C44 1.390(8)
C38 C40 1.404(9)
C38 C39 1.492(9)
C39 H39A 0.9800
C39 H39B 0.9800
C39 H39C 0.9800
C40 C41 1.381(10)
C40 H40A 0.9500
C41 C43 1.373(10)
C41 C42 1.492(10)
C42 H42A 0.9800
C42 H42B 0.9800
C42 H42C 0.9800
C43 C44 1.393(8)
C43 H43A 0.9500
C44 C45 1.496(8)
C45 N2 1.502(7)
C45 H45A 0.9900
C45 H45B 0.9900
C46 O15 1.369(7)
C46 C53 1.383(8)
C46 C47 1.415(9)
C47 C49 1.400(9)
C47 C48 1.504(9)
C48 H48A 0.9800
C48 H48B 0.9800
C48 H48C 0.9800
C49 C50 1.375(10)
C49 H49A 0.9500
C50 C52 1.376(10)
C50 C51 1.520(10)
C51 H51A 0.9800
C51 H51B 0.9800
C51 H51C 0.9800
C52 C53 1.382(8)
C52 H52A 0.9500
C53 C54 1.479(9)
C54 N2 1.482(7)
C54 H54A 0.9900
C54 H54B 0.9900
C55 N3 1.494(8)
C55 C56 1.499(9)
C55 H55A 0.9900
C55 H55B 0.9900
C56 C63 1.380(9)
C56 C57 1.387(9)
C57 C58 1.393(12)
C57 H57A 0.9500
C58 C60 1.395(12)
C58 C59 1.549(12)
C59 H59A 0.9800
C59 H59B 0.9800
C59 H59C 0.9800
C60 C61 1.397(10)
C60 H60A 0.9500
C61 C63 1.399(9)
C61 C62 1.499(10)
C62 H62A 0.9800
C62 H62B 0.9800
C62 H62C 0.9800
C63 O17 1.355(7)
C64 N3 1.502(8)
C64 C65 1.502(9)
C64 H64A 0.9900
C64 H64B 0.9900
C65 C66 1.383(9)
C65 C72 1.399(9)
C66 C67 1.382(10)
C66 H66A 0.9500
C67 C69 1.380(11)
C67 C68 1.515(10)
C68 H68A 0.9800
C68 H68B 0.9800
C68 H68C 0.9800
C69 C70 1.401(9)
C69 H69A 0.9500
C70 C72 1.380(8)
C70 C71 1.512(9)
C71 H71A 0.9800
C71 H71B 0.9800
C71 H71C 0.9800
C72 O19 1.366(7)
C73 C74 1.475(9)
C73 N3 1.493(8)
C73 H73A 0.9900
C73 H73B 0.9900
C74 C75 1.391(9)
C74 C81 1.392(8)
C75 C76 1.362(10)
C75 H75A 0.9500
C76 C78 1.382(10)
C76 C77 1.539(10)
C77 H77A 0.9800
C77 H77B 0.9800
C77 H77C 0.9800
C78 C79 1.409(9)
C78 H78A 0.9500
C79 C81 1.416(9)
C79 C80 1.481(9)
C80 H80A 0.9800
C80 H80B 0.9800
C80 H80C 0.9800
C81 O18 1.358(7)
C82 O22 1.337(7)
C82 C89 1.373(9)
C82 C83 1.413(8)
C83 C85 1.356(9)
C83 C84 1.502(9)
C84 H84A 0.9800
C84 H84B 0.9800
C84 H84C 0.9800
C85 C86 1.424(10)
C85 H85A 0.9500
C86 C88 1.376(10)
C86 C87 1.529(9)
C87 H87A 0.9800
C87 H87B 0.9800
C87 H87C 0.9800
C88 C89 1.400(8)
C88 H88A 0.9500
C89 C90 1.513(9)
C90 N4 1.528(8)
C90 H90A 0.9900
C90 H90B 0.9900
C91 O20 1.368(7)
C91 C92 1.397(9)
C91 C98 1.408(9)
C92 C94 1.386(9)
C92 C93 1.518(10)
C93 H93A 0.9800
C93 H93B 0.9800
C93 H93C 0.9800
C94 C95 1.369(10)
C94 H94A 0.9500
C95 C97 1.377(10)
C95 C96 1.494(9)
C96 H96A 0.9800
C96 H96B 0.9800
C96 H96C 0.9800
C97 C98 1.403(9)
C97 H97A 0.9500
C98 C99 1.475(9)
C99 N4 1.490(7)
C99 H99A 0.9900
C99 H99B 0.9900
C100 C101 1.489(9)
C100 N4 1.500(8)
C100 H10A 0.9900
C100 H10B 0.9900
C101 C102 1.376(9)
C101 C107 1.383(9)
C102 C103 1.399(11)
C102 H10C 0.9500
C103 C105 1.377(11)
C103 C104 1.546(11)
C104 H10D 0.9800
C104 H10E 0.9800
C104 H10F 0.9800
C105 C106 1.408(10)
C105 H10G 0.9500
C106 C107 1.375(9)
C106 C108 1.517(10)
C107 O21 1.370(7)
C108 H10H 0.9800
C108 H10I 0.9800
C108 H10J 0.9800
